data_7201874
loop_
_publ_author_name
'Shao, Xiangfeng'
'Nakano, Yoshiaki'
'Yamochi, Hideki'
'Dubrovskiy, Alexander D.'
'Otsuka, Akihiro'
'Murata, Tsuyoshi'
'Yoshida, Yukihiro'
'Saito, Gunzi'
'Koshihara, Shin-ya'

_publ_section_title
;
 Formation of two-dimensional metals by weak intermolecular
 interactions based on the asymmetric EDO-TTF derivatives
;
_journal_issue 18
_journal_name_full 'Journal of Materials Chemistry'
_journal_page_first 2131
_journal_paper_doi 10.1039/b717621j
_journal_volume 18
_journal_year 2008
_chemical_formula_moiety 'C18 H16 Cl O8 S8'
_chemical_formula_sum 'C18 H16 Cl O8 S8'
_chemical_formula_weight 652.24
_chemical_name_common bis-4,5-ethylenedioxy-4'-methyltetrathiafulvalene-perchlorate
_chemical_name_systematic
;
bis-4,5-ethylenedioxy-4'-methyltetrathiafulvalene-perchlorate
;
_chemical_temperature_decomposition 453
_space_group_IT_number 63
_symmetry_cell_setting orthorhombic
_symmetry_space_group_name_Hall '-C 2c 2'
_symmetry_space_group_name_H-M 'C m c m'
_atom_sites_solution_hydrogens geom
_atom_sites_solution_primary direct
_atom_sites_solution_secondary difmap
_audit_creation_method SHELXL-97
_cell_angle_alpha 90.00
_cell_angle_beta 90.00
_cell_angle_gamma 90.00
_cell_formula_units_Z 4
_cell_length_a 29.107(3)
_cell_length_b 12.4120(6)
_cell_length_c 6.9620(7)
_cell_measurement_temperature 295(2)
_cell_volume 2515.2(4)
_computing_cell_refinement 'SHELX97 (Sheldrick, 1997)'
_computing_data_collection 'SHELX97 (Sheldrick, 1997)'
_computing_data_reduction 'SHELX97 (Sheldrick, 1997)'
_computing_molecular_graphics 'Ortep-3 for Windows (Farrugia, 1997)'
_computing_publication_material 'Ortep-3 for Windows (Farrugia, 1997)'
_computing_structure_refinement 'SHELXL-97 (Sheldrick, 1997)'
_computing_structure_solution 'SIR 2004'
_diffrn_ambient_temperature 295(2)
_diffrn_detector_area_resol_mean 12.5
_diffrn_measured_fraction_theta_full 0.989
_diffrn_measured_fraction_theta_max 0.989
_diffrn_measurement_device_type 'Mac Science DIP-2020K'
_diffrn_measurement_method 'flat imagine plate'
_diffrn_radiation_monochromator graphite
_diffrn_radiation_source 'fine-focus sealed tube'
_diffrn_radiation_type MoK\a
_diffrn_radiation_wavelength 0.71073
_diffrn_reflns_av_R_equivalents 0.0000
_diffrn_reflns_av_sigmaI/netI 0.0223
_diffrn_reflns_limit_h_max 36
_diffrn_reflns_limit_h_min 0
_diffrn_reflns_limit_k_max 15
_diffrn_reflns_limit_k_min 0
_diffrn_reflns_limit_l_max 8
_diffrn_reflns_limit_l_min 0
_diffrn_reflns_number 1408
_diffrn_reflns_theta_full 26.24
_diffrn_reflns_theta_max 26.24
_diffrn_reflns_theta_min 2.66
_exptl_absorpt_coefficient_mu 0.86
_exptl_absorpt_correction_type none
_exptl_crystal_colour BLACK
_exptl_crystal_density_diffrn 1.723
_exptl_crystal_density_meas ?
_exptl_crystal_density_method .
_exptl_crystal_description 'IRREGULAR PLATE'
_exptl_crystal_F_000 1332
_exptl_crystal_size_max 0.60
_exptl_crystal_size_mid 0.25
_exptl_crystal_size_min 0.05
_refine_diff_density_max 0.569
_refine_diff_density_min -0.395
_refine_diff_density_rms 0.074
_refine_ls_extinction_method none
_refine_ls_goodness_of_fit_ref 1.054
_refine_ls_hydrogen_treatment mixed
_refine_ls_matrix_type full
_refine_ls_number_parameters 136
_refine_ls_number_reflns 1408
_refine_ls_number_restraints 7
_refine_ls_restrained_S_all 1.070
_refine_ls_R_factor_all 0.0654
_refine_ls_R_factor_gt 0.0492
_refine_ls_shift/su_max 0.000
_refine_ls_shift/su_mean 0.000
_refine_ls_structure_factor_coef Fsqd
_refine_ls_weighting_details 'calc w=1/[\s^2^(Fo^2^)+(0.1084P)^2^+1.5234P] where P=(Fo^2^+2Fc^2^)/3'
_refine_ls_weighting_scheme calc
_refine_ls_wR_factor_gt 0.1471
_refine_ls_wR_factor_ref 0.1620
_reflns_number_gt 1073
_reflns_number_total 1408
_reflns_threshold_expression >2sigma(I)
_cod_data_source_file b717621j.txt
_cod_data_source_block (MeEDO-TTF)2ClO4
_cod_depositor_comments
;
The following automatic conversions were performed:
'_symmetry_cell_setting' value 'Orthorhombic' changed to 'orthorhombic'
according to '/home/saulius/struct/CIF-dictionaries/cif_core.dic'
dictionary named 'cif_core.dic' version 2.4.1 from 2010-06-29.

Automatic conversion script
Id: cif_fix_enum 1527 2010-12-29 10:47:43Z saulius 

The following automatic conversions were performed:

'_cell_measurement_temperature' value 'room temperature' was changed
to '295(2)' - the room/ambient temperature average [293;298] in
Kelvins(K) was taken.

'_diffrn_ambient_temperature' value 'room
temperature' was changed to '295(2)' - the room/ambient temperature
average [293;298] in Kelvins(K) was taken.

'_chemical_melting_point'
tag was changed to '_chemical_temperature_decomposition' since the
value had been '453 (decompose)'. The value '453 (decompose)' was
changed to '453'.

Automatic conversion script
Id: cif_fix_values 1646 2011-03-28 12:23:43Z adriana 
;
_cod_original_sg_symbol_H-M Cmcm
_cod_database_code 7201874

loop_
_symmetry_equiv_pos_as_xyz
'x, y, z'
'-x, -y, z+1/2'
'x, -y, -z'
'-x, y, -z+1/2'
'x+1/2, y+1/2, z'
'-x+1/2, -y+1/2, z+1/2'
'x+1/2, -y+1/2, -z'
'-x+1/2, y+1/2, -z+1/2'
'-x, -y, -z'
'x, y, -z-1/2'
'-x, y, z'
'x, -y, z-1/2'
'-x+1/2, -y+1/2, -z'
'x+1/2, y+1/2, -z-1/2'
'-x+1/2, y+1/2, z'
'x+1/2, -y+1/2, z-1/2'

loop_
_atom_site_label
_atom_site_type_symbol
_atom_site_fract_x
_atom_site_fract_y
_atom_site_fract_z
_atom_site_U_iso_or_equiv
_atom_site_adp_type
_atom_site_occupancy
_atom_site_symmetry_multiplicity
_atom_site_calc_flag
_atom_site_refinement_flags
_atom_site_disorder_assembly
_atom_site_disorder_group
H6 H 0.0827(19) 0.677(5) 0.2500 0.082(18) Uiso 1 2 d S . .
H92 H 0.050(2) 0.498(6) 0.2500 0.082(18) Uiso 1 2 d S . .
H91 H 0.0772(17) 0.403(4) 0.376(7) 0.108(16) Uiso 1 1 d . . .
S1 S 0.17113(4) 0.45899(8) 0.2500 0.0493(4) Uani 1 2 d S . .
S2 S 0.16895(4) 0.69512(9) 0.2500 0.0570(4) Uani 1 2 d S . .
S3 S 0.28335(4) 0.46763(8) 0.2500 0.0481(4) Uani 1 2 d S . .
S4 S 0.27738(4) 0.70624(9) 0.2500 0.0544(4) Uani 1 2 d S . .
O1 O 0.37440(11) 0.4838(3) 0.2500 0.0607(9) Uani 1 2 d S . .
O2 O 0.36836(11) 0.7167(3) 0.2500 0.0632(9) Uani 1 2 d S . .
C1 C 0.20205(16) 0.5787(3) 0.2500 0.0458(10) Uani 1 2 d S . .
C2 C 0.24894(16) 0.5827(3) 0.2500 0.0442(9) Uani 1 2 d S . .
C3 C 0.33443(15) 0.5410(4) 0.2500 0.0497(10) Uani 1 2 d S . .
C4 C 0.33153(14) 0.6485(4) 0.2500 0.0505(11) Uani 1 2 d S . .
C5 C 0.11716(16) 0.5200(4) 0.2500 0.0568(11) Uani 1 2 d S . .
C6 C 0.11652(18) 0.6279(4) 0.2500 0.0636(13) Uani 1 2 d S . .
C7 C 0.4134(2) 0.5561(6) 0.288(7) 0.090(12) Uani 0.50 1 d P . .
C8 C 0.4091(2) 0.6572(6) 0.3201(13) 0.077(3) Uani 0.50 1 d P . .
C9 C 0.0747(2) 0.4496(5) 0.2500 0.0694(14) Uani 1 2 d S . .
Cl Cl 0.5000 0.2841(2) 0.2500 0.1294(15) Uani 1 4 d SD . .
O11 O 0.5431(3) 0.3179(9) 0.2500 0.129(7) Uani 0.50 2 d SPD . .
O21 O 0.5000 0.2087(15) 0.401(3) 0.248(12) Uani 0.50 2 d SPD . .
O31 O 0.5221(8) 0.342(2) 0.380(4) 0.29(2) Uani 0.25 1 d PD . .
O41 O 0.5000 0.1766(11) 0.2500 0.40(4) Uani 0.50 4 d SPD . .

loop_
_atom_site_aniso_label
_atom_site_aniso_U_11
_atom_site_aniso_U_22
_atom_site_aniso_U_33
_atom_site_aniso_U_23
_atom_site_aniso_U_13
_atom_site_aniso_U_12
S1 0.0464(6) 0.0415(6) 0.0600(7) 0.000 0.000 -0.0008(4)
S2 0.0518(7) 0.0410(6) 0.0782(9) 0.000 0.000 0.0046(4)
S3 0.0505(6) 0.0362(6) 0.0576(7) 0.000 0.000 0.0016(4)
S4 0.0455(7) 0.0368(6) 0.0809(10) 0.000 0.000 0.0015(4)
O1 0.0464(17) 0.0496(17) 0.086(2) 0.000 0.000 0.0076(13)
O2 0.0481(18) 0.0451(16) 0.097(3) 0.000 0.000 -0.0040(13)
C1 0.049(2) 0.038(2) 0.050(2) 0.000 0.000 0.0020(15)
C2 0.046(2) 0.0365(19) 0.050(2) 0.000 0.000 0.0022(15)
C3 0.048(2) 0.046(2) 0.056(3) 0.000 0.000 0.0092(17)
C4 0.044(2) 0.045(2) 0.062(3) 0.000 0.000 -0.0028(17)
C5 0.047(2) 0.057(3) 0.067(3) 0.000 0.000 -0.003(2)
C6 0.053(3) 0.056(3) 0.082(4) 0.000 0.000 0.009(2)
C7 0.052(3) 0.060(3) 0.16(4) 0.010(7) -0.012(8) -0.004(3)
C8 0.045(3) 0.059(3) 0.127(10) -0.002(4) -0.016(4) 0.002(3)
C9 0.047(3) 0.070(3) 0.092(4) 0.000 0.000 -0.006(2)
Cl 0.0494(12) 0.0836(15) 0.255(5) 0.000 0.000 0.000
O11 0.046(4) 0.056(5) 0.29(2) 0.000 0.000 0.000(4)
O21 0.22(2) 0.227(19) 0.29(2) 0.193(19) 0.000 0.000
O31 0.32(4) 0.28(3) 0.27(3) 0.06(2) -0.18(3) -0.25(3)
O41 0.045(8) 0.046(7) 1.10(13) 0.000 0.000 0.000

loop_
_atom_type_symbol
_atom_type_description
_atom_type_scat_dispersion_real
_atom_type_scat_dispersion_imag
_atom_type_scat_source
C C 0.0033 0.0016 'International Tables Vol C Tables 4.2.6.8 and 6.1.1.4'
H H 0.0000 0.0000 'International Tables Vol C Tables 4.2.6.8 and 6.1.1.4'
Cl Cl 0.1484 0.1585 'International Tables Vol C Tables 4.2.6.8 and 6.1.1.4'
O O 0.0106 0.0060 'International Tables Vol C Tables 4.2.6.8 and 6.1.1.4'
S S 0.1246 0.1234 'International Tables Vol C Tables 4.2.6.8 and 6.1.1.4'

loop_
_geom_angle_atom_site_label_1
_geom_angle_atom_site_label_2
_geom_angle_atom_site_label_3
_geom_angle
_geom_angle_site_symmetry_1
_geom_angle_site_symmetry_3
_geom_angle_publ_flag
C1 S1 C5 95.5(2) . . n
C1 S2 C6 95.0(2) . . n
C3 S3 C2 93.6(2) . . n
C4 S4 C2 93.9(2) . . n
C3 O1 C7 109.9(4) . . n
C3 O1 C7 109.9(4) . 10_556 n
C7 O1 C7 21(4) . 10_556 n
C4 O2 C8 108.6(4) . . n
C4 O2 C8 108.6(4) . 10_556 n
C8 O2 C8 38.5(7) . 10_556 n
C2 C1 S2 121.6(3) . . n
C2 C1 S1 123.3(3) . . n
S2 C1 S1 115.1(3) . . n
C1 C2 S4 120.4(3) . . n
C1 C2 S3 123.0(3) . . n
S4 C2 S3 116.6(3) . . n
C4 C3 O1 125.0(4) . . n
C4 C3 S3 117.9(3) . . n
O1 C3 S3 117.1(3) . . n
C3 C4 O2 124.7(4) . . n
C3 C4 S4 118.1(3) . . n
O2 C4 S4 117.2(3) . . n
C6 C5 C9 124.5(5) . . n
C6 C5 S1 116.5(4) . . n
C9 C5 S1 119.0(4) . . n
C5 C6 S2 117.9(4) . . n
C7 C7 C8 100(2) 10_556 . n
C7 C7 C8 59.2(17) 10_556 10_556 n
C8 C7 C8 40.9(9) . 10_556 n
C7 C7 O1 79.7(19) 10_556 . n
C8 C7 O1 123.7(6) . . n
C8 C7 O1 111(2) 10_556 . n
C8 C8 C7 80(2) 10_556 . n
C8 C8 C7 59.2(17) 10_556 10_556 n
C7 C8 C7 21(4) . 10_556 n
C8 C8 O2 70.7(3) 10_556 . n
C7 C8 O2 120.6(12) . . n
C7 C8 O2 109.1(11) 10_556 . n
O11 Cl O11 143.0(9) 11_655 . n
O11 Cl O31 106.7(12) 11_655 . n
O11 Cl O31 50.7(11) . . n
O11 Cl O31 50.7(11) 11_655 11_655 n
O11 Cl O31 106.7(12) . 11_655 n
O31 Cl O31 58(2) . 11_655 n
O11 Cl O31 50.7(11) 11_655 4_655 n
O11 Cl O31 106.7(12) . 4_655 n
O31 Cl O31 114(3) . 4_655 n
O31 Cl O31 86(2) 11_655 4_655 n
O11 Cl O31 106.7(12) 11_655 10_556 n
O11 Cl O31 50.7(11) . 10_556 n
O31 Cl O31 86(2) . 10_556 n
O31 Cl O31 114(3) 11_655 10_556 n
O31 Cl O31 58(2) 4_655 10_556 n
O11 Cl O41 108.5(5) 11_655 . n
O11 Cl O41 108.5(5) . . n
O31 Cl O41 123.0(14) . . n
O31 Cl O41 123.0(14) 11_655 . n
O31 Cl O41 123.0(14) 4_655 . n
O31 Cl O41 123.0(14) 10_556 . n
O11 Cl O21 102.2(4) 11_655 10_556 n
O11 Cl O21 102.2(4) . 10_556 n
O31 Cl O21 150.8(13) . 10_556 n
O31 Cl O21 150.8(13) 11_655 10_556 n
O31 Cl O21 81.4(17) 4_655 10_556 n
O31 Cl O21 81.4(17) 10_556 10_556 n
O41 Cl O21 48.4(11) . 10_556 n
O11 Cl O21 102.2(4) 11_655 . n
O11 Cl O21 102.2(4) . . n
O31 Cl O21 81.4(17) . . n
O31 Cl O21 81.4(17) 11_655 . n
O31 Cl O21 150.8(13) 4_655 . n
O31 Cl O21 150.8(13) 10_556 . n
O41 Cl O21 48.4(11) . . n
O21 Cl O21 97(2) 10_556 . n
O31 O11 O31 106(3) 10_556 . n
O31 O11 Cl 64.8(8) 10_556 . n
O31 O11 Cl 64.8(8) . . n
O41 O21 Cl 62.3(9) . . n
O41 O21 O31 104.5(11) . . n
Cl O21 O31 47.2(10) . . n
O41 O21 O31 104.5(11) . 11_655 n
Cl O21 O31 47.2(10) . 11_655 n
O31 O21 O31 42.3(17) . 11_655 n
O11 O31 O31 122.6(10) . 11_655 n
O11 O31 Cl 64.5(10) . . n
O31 O31 Cl 60.9(12) 11_655 . n
O11 O31 O21 90.7(15) . . n
O31 O31 O21 68.9(9) 11_655 . n
Cl O31 O21 51.4(9) . . n
O11 O31 O31 36.9(15) . 10_556 n
O31 O31 O31 90.000(5) 11_655 10_556 n
Cl O31 O31 46.9(11) . 10_556 n
O21 O31 O31 94.8(7) . 10_556 n
O21 O41 O21 139(2) . 10_556 n
O21 O41 Cl 69.3(10) . . n
O21 O41 Cl 69.3(10) 10_556 . n

loop_
_geom_bond_atom_site_label_1
_geom_bond_atom_site_label_2
_geom_bond_distance
_geom_bond_site_symmetry_2
_geom_bond_publ_flag
S1 C1 1.737(4) . y
S1 C5 1.744(5) . y
S2 C1 1.737(4) . y
S2 C6 1.740(5) . y
S3 C3 1.743(5) . y
S3 C2 1.744(4) . y
S4 C4 1.732(4) . y
S4 C2 1.743(4) . y
O1 C3 1.363(5) . n
O1 C7 1.470(12) . n
O1 C7 1.470(12) 10_556 n
O2 C4 1.366(5) . n
O2 C8 1.480(7) . n
O2 C8 1.480(7) 10_556 n
C1 C2 1.366(7) . y
C3 C4 1.337(6) . y
C5 C6 1.339(7) . y
C5 C9 1.512(7) . n
C7 C7 0.53(10) 10_556 n
C7 C8 1.281(13) . n
C7 C8 1.47(3) 10_556 n
C8 C8 0.976(18) 10_556 n
C8 C7 1.47(3) 10_556 n
Cl O11 1.322(10) 11_655 n
Cl O11 1.322(10) . n
Cl O31 1.325(13) . n
Cl O31 1.325(13) 11_655 n
Cl O31 1.325(13) 4_655 n
Cl O31 1.325(13) 10_556 n
Cl O41 1.334(13) . n
Cl O21 1.410(12) 10_556 n
Cl O21 1.410(12) . n
O11 O31 1.13(3) 10_556 n
O11 O31 1.13(3) . n
O21 O41 1.13(3) . n
O21 O31 1.78(3) . n
O21 O31 1.78(3) 11_655 n
O31 O31 1.29(4) 11_655 n
O31 O31 1.81(5) 10_556 n
O41 O21 1.13(3) 10_556 n
